data_7718484
loop_
_publ_author_name
'Zada, Muhammad'
'Zhang, Qiuyue'
'Mahmood, Qaiser'
'Ma, Yanping'
'Sun, Yang'
'Sun, Wen-Hua'

_publ_section_title
;
 A &#x3c0;-&#x3c0; interaction strategy for targeting highly thermostable
 bis(arylimino)pyridyliron precatalysts in ethylene polymerization.
;
_journal_issue 19
_journal_name_full 'Dalton transactions (Cambridge, England : 2003)'
_journal_page_first 7676
_journal_page_last 7689
_journal_paper_doi 10.1039/d5dt00571j
_journal_volume 54
_journal_year 2025
_chemical_formula_moiety 'C57 H54 Cl2 F Fe N3'
_chemical_formula_sum 'C57 H54 Cl2 F Fe N3'
_chemical_formula_weight 926.78
_space_group_crystal_system orthorhombic
_space_group_IT_number 19
_space_group_name_Hall 'P 2ac 2ab'
_space_group_name_H-M_alt 'P 21 21 21'
_atom_sites_solution_hydrogens geom
_atom_sites_solution_primary iterative
_audit_creation_date 2025-03-07
_audit_creation_method
;
Olex2 1.2
(compiled 2018.05.29 svn.r3508 for OlexSys, GUI svn.r5506)
;
_audit_update_record
;
2025-03-07 deposited with the CCDC.	2025-04-03 downloaded from the CCDC.
;
_cell_angle_alpha 90
_cell_angle_beta 90
_cell_angle_gamma 90
_cell_formula_units_Z 4
_cell_length_a 12.2129(4)
_cell_length_b 15.7448(6)
_cell_length_c 29.0570(9)
_cell_measurement_reflns_used 9273
_cell_measurement_temperature 170.00(10)
_cell_measurement_theta_max 23.9330
_cell_measurement_theta_min 3.4700
_cell_volume 5587.4(3)
_computing_cell_refinement 'CrysAlisPro 1.171.39.45i (Rigaku OD, 2018)'
_computing_data_collection 'CrysAlisPro 1.171.39.45i (Rigaku OD, 2018)'
_computing_data_reduction 'CrysAlisPro 1.171.39.45i (Rigaku OD, 2018)'
_computing_molecular_graphics 'Olex2 (Dolomanov et al., 2009)'
_computing_publication_material 'Olex2 (Dolomanov et al., 2009)'
_computing_structure_refinement 'ShelXL (Sheldrick, 2015)'
_computing_structure_solution 'olex2.solve (Bourhis et al., 2015)'
_diffrn_ambient_environment N~2~
_diffrn_ambient_temperature 170.00(10)
_diffrn_detector 'CCD plate'
_diffrn_measured_fraction_theta_full 0.995
_diffrn_measured_fraction_theta_max 0.893
_diffrn_measurement_details
;
List of Runs (angles in degrees, time in seconds):

  # Type    Start    End  Width  t~exp~   \w     \q     \k     \f   Frames
#--------------------------------------------------------------------------
  1  \w    -40.00 -14.00   0.50   20.00    --    5.00  45.00  90.00   52
  2  \w     27.00  53.00   0.50   20.00    --    5.00  45.00  90.00   52
  3  \w    -70.00 -44.00   0.50   20.00    --  -14.80  45.00  60.00   52
  4  \w   -103.00  59.00   0.50   20.00    --  -14.80  45.00 120.00  324
  5  \w    -14.00  16.00   0.50   20.00    --  -14.80  45.00  60.00   60
;
_diffrn_measurement_device 'four-circle diffractometer'
_diffrn_measurement_device_type 'XtaLAB AFC10 (RCD3): fixed-chi single'
_diffrn_measurement_method '\w scans'
_diffrn_orient_matrix_type 'CrysAlisPro convention (1999,Acta A55,543-557)'
_diffrn_orient_matrix_UB_11 0.0495545000
_diffrn_orient_matrix_UB_12 -0.0054537000
_diffrn_orient_matrix_UB_13 0.0123878000
_diffrn_orient_matrix_UB_21 -0.0287912000
_diffrn_orient_matrix_UB_22 -0.0223187000
_diffrn_orient_matrix_UB_23 0.0174670000
_diffrn_orient_matrix_UB_31 0.0096321000
_diffrn_orient_matrix_UB_32 -0.0387354000
_diffrn_orient_matrix_UB_33 -0.0117011000
_diffrn_radiation_monochromator mirror
_diffrn_radiation_probe x-ray
_diffrn_radiation_type MoK\a
_diffrn_radiation_wavelength 0.71073
_diffrn_reflns_av_R_equivalents 0.0757
_diffrn_reflns_av_unetI/netI 0.0956
_diffrn_reflns_Laue_measured_fraction_full 0.995
_diffrn_reflns_Laue_measured_fraction_max 0.893
_diffrn_reflns_limit_h_max 12
_diffrn_reflns_limit_h_min -16
_diffrn_reflns_limit_k_max 21
_diffrn_reflns_limit_k_min -22
_diffrn_reflns_limit_l_max 40
_diffrn_reflns_limit_l_min -36
_diffrn_reflns_number 38282
_diffrn_reflns_point_group_measured_fraction_full 0.986
_diffrn_reflns_point_group_measured_fraction_max 0.839
_diffrn_reflns_theta_full 25.242
_diffrn_reflns_theta_max 30.718
_diffrn_reflns_theta_min 3.409
_diffrn_source 'Rotating-anode X-ray tube'
_diffrn_source_type 'Rigaku (Mo) X-ray Source'
_exptl_absorpt_coefficient_mu 0.404
_exptl_absorpt_correction_T_max 1.00000
_exptl_absorpt_correction_T_min 0.64802
_exptl_absorpt_correction_type multi-scan
_exptl_absorpt_process_details
;
CrysAlisPro 1.171.39.45i (Rigaku Oxford Diffraction, 2018)
Empirical absorption correction using spherical harmonics,
 implemented in SCALE3 ABSPACK scaling algorithm.
;
_exptl_crystal_colour blue
_exptl_crystal_colour_primary blue
_exptl_crystal_density_diffrn 1.102
_exptl_crystal_description needle
_exptl_crystal_F_000 1944
_exptl_crystal_size_max 0.407
_exptl_crystal_size_mid 0.106
_exptl_crystal_size_min 0.034
_refine_diff_density_max 0.556
_refine_diff_density_min -0.670
_refine_diff_density_rms 0.064
_refine_ls_abs_structure_details
;
 Flack x determined using 3341 quotients [(I+)-(I-)]/[(I+)+(I-)]
 (Parsons, Flack and Wagner, Acta Cryst. B69 (2013) 249-259).
;
_refine_ls_abs_structure_Flack 0.005(11)
_refine_ls_extinction_method none
_refine_ls_goodness_of_fit_ref 0.953
_refine_ls_hydrogen_treatment constr
_refine_ls_matrix_type full
_refine_ls_number_parameters 583
_refine_ls_number_reflns 14595
_refine_ls_number_restraints 0
_refine_ls_restrained_S_all 0.953
_refine_ls_R_factor_all 0.0879
_refine_ls_R_factor_gt 0.0529
_refine_ls_shift/su_max 0.001
_refine_ls_shift/su_mean 0.000
_refine_ls_structure_factor_coef Fsqd
_refine_ls_weighting_details 'w=1/[\s^2^(Fo^2^)+(0.0568P)^2^] where P=(Fo^2^+2Fc^2^)/3'
_refine_ls_weighting_scheme calc
_refine_ls_wR_factor_gt 0.1105
_refine_ls_wR_factor_ref 0.1226
_reflns_Friedel_coverage 0.721
_reflns_Friedel_fraction_full 0.975
_reflns_Friedel_fraction_max 0.774
_reflns_number_gt 10000
_reflns_number_total 14595
_reflns_threshold_expression 'I > 2\s(I)'
_cod_data_source_file d5dt00571j2.cif
_cod_data_source_block Fe3
_cod_depositor_comments 'Adding full bibliography for 7718483--7718484.cif.'
_cod_database_code 7718484
_shelx_shelxl_version_number 2017/1
_chemical_oxdiff_usercomment 'C H N Fe Cl'
_shelx_space_group_comment
;
The symmetry employed for this shelxl refinement is uniquely defined
by the following loop, which should always be used as a source of
symmetry information in preference to the above space-group names.
They are only intended as comments.
;
_reflns_odcompleteness_completeness 99.63
_reflns_odcompleteness_iscentric 1
_reflns_odcompleteness_theta 27.82
_olex2_refinement_description
;
1. Fixed Uiso
 At 1.2 times of:
  All C(H) groups, All C(H,H) groups
 At 1.5 times of:
  All C(H,H,H) groups
2.a Ternary CH refined with riding coordinates:
 C31(H31), C16(H16), C52(H52), C55(H55)
2.b Secondary CH2 refined with riding coordinates:
 C23(H23A,H23B), C39(H39A,H39B), C38(H38A,H38B), C24(H24A,H24B)
2.c Aromatic/amide H refined with riding coordinates:
 C12(H12), C14(H14), C48(H48), C50(H50), C18(H18), C5(H5), C29(H29), C49(H49),
 C6(H6), C19(H19), C4(H4), C44(H44), C33(H33), C41(H41), C20(H20), C28(H28),
 C21(H21), C27(H27), C43(H43), C26(H26), C42(H42), C35(H35), C34(H34), C36(H36)
2.d Idealised Me refined as rotating group:
 C9(H9A,H9B,H9C), C1(H1A,H1B,H1C), C53(H53A,H53B,H53C), C56(H56A,H56B,H56C),
 C54(H54A,H54B,H54C), C57(H57A,H57B,H57C)
;
_olex2_submission_special_instructions 'No special instructions were received'
_oxdiff_exptl_absorpt_empirical_details
;
Empirical correction (ABSPACK) includes:
- Absorption correction using spherical harmonics
- Frame scaling
;
_oxdiff_exptl_absorpt_empirical_full_max 1.432
_oxdiff_exptl_absorpt_empirical_full_min 0.590

loop_
_space_group_symop_operation_xyz
'x, y, z'
'-x+1/2, -y, z+1/2'
'-x, y+1/2, -z+1/2'
'x+1/2, -y+1/2, -z'

loop_
_atom_site_label
_atom_site_type_symbol
_atom_site_fract_x
_atom_site_fract_y
_atom_site_fract_z
_atom_site_U_iso_or_equiv
_atom_site_adp_type
_atom_site_occupancy
_atom_site_site_symmetry_order
_atom_site_calc_flag
_atom_site_refinement_flags_posn
_atom_site_refinement_flags_adp
_atom_site_refinement_flags_occupancy
_atom_site_disorder_assembly
_atom_site_disorder_group
Fe1 Fe 0.56174(4) 0.28509(3) 0.73343(2) 0.02820(12) Uani 1 1 d . . . . .
Cl2 Cl 0.44018(8) 0.23406(6) 0.68050(3) 0.0397(2) Uani 1 1 d . . . . .
Cl1 Cl 0.63673(8) 0.18645(7) 0.78124(3) 0.0444(2) Uani 1 1 d . . . . .
F1 F 0.88861(16) 0.22270(14) 0.74111(7) 0.0394(5) Uani 1 1 d . . . . .
N3 N 0.4325(2) 0.35266(17) 0.77675(9) 0.0273(6) Uani 1 1 d . . . . .
N1 N 0.6054(2) 0.41328(16) 0.73420(9) 0.0265(6) Uani 1 1 d . . . . .
N2 N 0.7201(2) 0.29553(19) 0.69353(9) 0.0280(6) Uani 1 1 d . . . . .
C8 C 0.7643(3) 0.3694(2) 0.69246(11) 0.0310(8) Uani 1 1 d . . . . .
C12 C 0.8053(3) 0.1156(2) 0.61807(11) 0.0280(7) Uani 1 1 d . . . . .
H12 H 0.786439 0.090644 0.589395 0.034 Uiso 1 1 calc R . . . .
C13 C 0.8865(3) 0.0777(2) 0.64445(11) 0.0281(7) Uani 1 1 d . . . . .
C15 C 0.8594(3) 0.1853(2) 0.70049(11) 0.0299(7) Uani 1 1 d . . . . .
C47 C 0.2413(3) 0.3030(2) 0.77798(12) 0.0362(8) Uani 1 1 d . . . . .
C7 C 0.6987(3) 0.4383(2) 0.71358(11) 0.0303(7) Uani 1 1 d . . . . .
C51 C 0.3632(3) 0.2747(2) 0.84316(11) 0.0346(8) Uani 1 1 d . . . . .
C31 C 0.9423(3) -0.0030(2) 0.62745(11) 0.0343(8) Uani 1 1 d . . . . .
H31 H 0.906686 -0.050631 0.644643 0.041 Uiso 1 1 calc R . . . .
C14 C 0.9143(3) 0.1144(2) 0.68649(12) 0.0314(8) Uani 1 1 d . . . . .
H14 H 0.970457 0.090512 0.705049 0.038 Uiso 1 1 calc R . . . .
C9 C 0.8731(3) 0.3909(3) 0.67220(14) 0.0408(9) Uani 1 1 d . . . . .
H9A H 0.909309 0.338807 0.661803 0.061 Uiso 1 1 calc GR . . . .
H9B H 0.918486 0.418878 0.695508 0.061 Uiso 1 1 calc GR . . . .
H9C H 0.862823 0.429231 0.645965 0.061 Uiso 1 1 calc GR . . . .
C10 C 0.7774(3) 0.2247(2) 0.67479(11) 0.0269(7) Uani 1 1 d . . . . .
C2 C 0.4437(3) 0.4337(2) 0.77901(11) 0.0307(7) Uani 1 1 d . . . . .
C3 C 0.5408(3) 0.4698(2) 0.75493(11) 0.0306(8) Uani 1 1 d . . . . .
C11 C 0.7498(3) 0.1896(2) 0.63204(10) 0.0271(7) Uani 1 1 d . . . . .
C48 C 0.1591(3) 0.2577(3) 0.80161(15) 0.0464(10) Uani 1 1 d . . . . .
H48 H 0.089104 0.251486 0.787752 0.056 Uiso 1 1 calc R . . . .
C16 C 0.6607(3) 0.2293(2) 0.60163(11) 0.0300(7) Uani 1 1 d . . . . .
H16 H 0.593120 0.229315 0.621033 0.036 Uiso 1 1 calc R . . . .
C45 C 0.9199(3) -0.0207(2) 0.57670(12) 0.0340(8) Uani 1 1 d . . . . .
C50 C 0.2780(4) 0.2309(3) 0.86442(14) 0.0487(10) Uani 1 1 d . . . . .
H50 H 0.289825 0.206163 0.893821 0.058 Uiso 1 1 calc R . . . .
C46 C 0.3432(3) 0.3108(2) 0.79980(11) 0.0297(7) Uani 1 1 d . . . . .
C18 C 0.6088(3) 0.3836(3) 0.60673(13) 0.0422(9) Uani 1 1 d . . . . .
H18 H 0.547921 0.366273 0.624800 0.051 Uiso 1 1 calc R . . . .
C5 C 0.6612(4) 0.5817(2) 0.73359(16) 0.0524(11) Uani 1 1 d . . . . .
H5 H 0.680595 0.640106 0.733359 0.063 Uiso 1 1 calc R . . . .
C1 C 0.3713(3) 0.4944(2) 0.80449(14) 0.0420(9) Uani 1 1 d . . . . .
H1A H 0.311424 0.463017 0.819153 0.063 Uiso 1 1 calc GR . . . .
H1B H 0.340947 0.536023 0.782898 0.063 Uiso 1 1 calc GR . . . .
H1C H 0.414150 0.523918 0.828105 0.063 Uiso 1 1 calc GR . . . .
C52 C 0.4724(3) 0.2856(3) 0.86736(12) 0.0413(9) Uani 1 1 d . . . . .
H52 H 0.528296 0.301337 0.843694 0.050 Uiso 1 1 calc R . . . .
C29 C 0.5469(3) 0.1174(2) 0.56707(13) 0.0421(9) Uani 1 1 d . . . . .
H29 H 0.507151 0.119810 0.595145 0.051 Uiso 1 1 calc R . . . .
C49 C 0.1773(3) 0.2227(3) 0.84381(15) 0.0500(11) Uani 1 1 d . . . . .
H49 H 0.120417 0.192603 0.858988 0.060 Uiso 1 1 calc R . . . .
C6 C 0.7275(3) 0.5230(2) 0.71290(14) 0.0416(9) Uani 1 1 d . . . . .
H6 H 0.793123 0.540571 0.698125 0.050 Uiso 1 1 calc R . . . .
C32 C 1.0636(4) -0.0100(3) 0.63811(13) 0.0449(10) Uani 1 1 d . . . . .
C40 C 0.9690(3) 0.0236(3) 0.54072(13) 0.0423(10) Uani 1 1 d . . . . .
C23 C 0.8424(3) 0.2820(3) 0.54059(13) 0.0483(10) Uani 1 1 d . . . . .
H23A H 0.870558 0.243990 0.565026 0.058 Uiso 1 1 calc R . . . .
H23B H 0.905764 0.311101 0.526364 0.058 Uiso 1 1 calc R . . . .
C30 C 0.6330(3) 0.1739(2) 0.56037(12) 0.0370(8) Uani 1 1 d . . . . .
C19 C 0.6248(4) 0.4686(3) 0.59793(14) 0.0545(12) Uani 1 1 d . . . . .
H19 H 0.576315 0.509897 0.610310 0.065 Uiso 1 1 calc R . . . .
C17 C 0.6807(3) 0.3226(2) 0.58943(12) 0.0358(8) Uani 1 1 d . . . . .
C55 C 0.2154(3) 0.3426(3) 0.73196(14) 0.0437(9) Uani 1 1 d . . . . .
H55 H 0.285658 0.363343 0.718327 0.052 Uiso 1 1 calc R . . . .
C4 C 0.5660(3) 0.5554(2) 0.75482(14) 0.0459(9) Uani 1 1 d . . . . .
H4 H 0.518576 0.595404 0.769079 0.055 Uiso 1 1 calc R . . . .
C39 C 1.0571(4) 0.0909(3) 0.54474(16) 0.0634(13) Uani 1 1 d . . . . .
H39A H 1.121397 0.070230 0.527253 0.076 Uiso 1 1 calc R . . . .
H39B H 1.029907 0.141987 0.528515 0.076 Uiso 1 1 calc R . . . .
C44 C 0.8427(3) -0.0824(3) 0.56682(15) 0.0477(10) Uani 1 1 d . . . . .
H44 H 0.809852 -0.112242 0.591648 0.057 Uiso 1 1 calc R . . . .
C38 C 1.0976(4) 0.1192(3) 0.59050(17) 0.0614(13) Uani 1 1 d . . . . .
H38A H 1.037692 0.149378 0.606611 0.074 Uiso 1 1 calc R . . . .
H38B H 1.158083 0.160131 0.585855 0.074 Uiso 1 1 calc R . . . .
C33 C 1.1015(4) -0.0804(3) 0.66334(14) 0.0610(13) Uani 1 1 d . . . . .
H33 H 1.051110 -0.119974 0.675968 0.073 Uiso 1 1 calc R . . . .
C53 C 0.4658(4) 0.3581(3) 0.90242(15) 0.0586(13) Uani 1 1 d . . . . .
H53A H 0.441568 0.410137 0.886942 0.088 Uiso 1 1 calc GR . . . .
H53B H 0.538141 0.367428 0.916100 0.088 Uiso 1 1 calc GR . . . .
H53C H 0.413388 0.343182 0.926651 0.088 Uiso 1 1 calc GR . . . .
C41 C 0.9351(5) 0.0022(4) 0.49552(15) 0.0660(14) Uani 1 1 d . . . . .
H41 H 0.966613 0.031330 0.470155 0.079 Uiso 1 1 calc R . . . .
C24 C 0.7841(4) 0.2290(3) 0.50421(13) 0.0545(12) Uani 1 1 d . . . . .
H24A H 0.757102 0.268432 0.480222 0.065 Uiso 1 1 calc R . . . .
H24B H 0.839600 0.192075 0.489507 0.065 Uiso 1 1 calc R . . . .
C20 C 0.7120(5) 0.4932(3) 0.57100(16) 0.0658(14) Uani 1 1 d . . . . .
H20 H 0.723425 0.551813 0.564971 0.079 Uiso 1 1 calc R . . . .
C25 C 0.6885(3) 0.1728(3) 0.51848(12) 0.0435(10) Uani 1 1 d . . . . .
C22 C 0.7673(3) 0.3473(3) 0.56180(12) 0.0419(9) Uani 1 1 d . . . . .
C28 C 0.5169(4) 0.0579(3) 0.53449(16) 0.0560(12) Uani 1 1 d . . . . .
H28 H 0.459056 0.019090 0.540323 0.067 Uiso 1 1 calc R . . . .
C21 C 0.7824(4) 0.4346(3) 0.55278(16) 0.0601(12) Uani 1 1 d . . . . .
H21 H 0.841601 0.452730 0.533992 0.072 Uiso 1 1 calc R . . . .
C56 C 0.1393(4) 0.4200(3) 0.73848(18) 0.0651(13) Uani 1 1 d . . . . .
H56A H 0.067516 0.400775 0.749364 0.098 Uiso 1 1 calc GR . . . .
H56B H 0.130695 0.449675 0.709039 0.098 Uiso 1 1 calc GR . . . .
H56C H 0.171382 0.458795 0.761159 0.098 Uiso 1 1 calc GR . . . .
C54 C 0.5109(4) 0.2036(3) 0.89125(15) 0.0553(12) Uani 1 1 d . . . . .
H54A H 0.460274 0.189413 0.916267 0.083 Uiso 1 1 calc GR . . . .
H54B H 0.584518 0.212151 0.903837 0.083 Uiso 1 1 calc GR . . . .
H54C H 0.512361 0.157087 0.868861 0.083 Uiso 1 1 calc GR . . . .
C27 C 0.5725(5) 0.0562(4) 0.49358(18) 0.0699(15) Uani 1 1 d . . . . .
H27 H 0.552931 0.015891 0.470689 0.084 Uiso 1 1 calc R . . . .
C37 C 1.1376(3) 0.0481(3) 0.62074(15) 0.0530(12) Uani 1 1 d . . . . .
C43 C 0.8115(4) -0.1022(4) 0.52290(19) 0.0687(15) Uani 1 1 d . . . . .
H43 H 0.758396 -0.145085 0.517293 0.082 Uiso 1 1 calc R . . . .
C57 C 0.1630(3) 0.2809(3) 0.69748(15) 0.0547(11) Uani 1 1 d . . . . .
H57A H 0.203036 0.227009 0.697801 0.082 Uiso 1 1 calc GR . . . .
H57B H 0.165931 0.305581 0.666537 0.082 Uiso 1 1 calc GR . . . .
H57C H 0.086489 0.270874 0.706094 0.082 Uiso 1 1 calc GR . . . .
C26 C 0.6559(4) 0.1120(3) 0.48542(15) 0.0579(13) Uani 1 1 d . . . . .
H26 H 0.693055 0.109930 0.456717 0.069 Uiso 1 1 calc R . . . .
C42 C 0.8585(5) -0.0590(4) 0.48738(18) 0.0709(16) Uani 1 1 d . . . . .
H42 H 0.837620 -0.071631 0.456633 0.085 Uiso 1 1 calc R . . . .
C35 C 1.2864(5) -0.0340(7) 0.6527(3) 0.117(3) Uani 1 1 d . . . . .
H35 H 1.362661 -0.041823 0.657381 0.141 Uiso 1 1 calc R . . . .
C34 C 1.2143(6) -0.0914(6) 0.6696(2) 0.101(3) Uani 1 1 d . . . . .
H34 H 1.240557 -0.139652 0.685897 0.121 Uiso 1 1 calc R . . . .
C36 C 1.2496(4) 0.0356(5) 0.6288(2) 0.088(2) Uani 1 1 d . . . . .
H36 H 1.300897 0.075876 0.617489 0.106 Uiso 1 1 calc R . . . .

loop_
_atom_site_aniso_label
_atom_site_aniso_U_11
_atom_site_aniso_U_22
_atom_site_aniso_U_33
_atom_site_aniso_U_23
_atom_site_aniso_U_13
_atom_site_aniso_U_12
Fe1 0.0280(2) 0.0188(2) 0.0378(2) -0.0025(2) 0.0033(2) -0.0019(2)
Cl2 0.0323(4) 0.0477(6) 0.0389(4) -0.0070(4) 0.0005(4) -0.0075(4)
Cl1 0.0441(5) 0.0438(6) 0.0454(5) 0.0115(4) 0.0024(4) 0.0117(4)
F1 0.0338(10) 0.0426(12) 0.0420(11) -0.0101(10) -0.0096(8) 0.0055(10)
N3 0.0243(13) 0.0238(14) 0.0339(14) -0.0028(12) -0.0013(12) 0.0024(12)
N1 0.0250(13) 0.0203(13) 0.0343(14) -0.0013(13) 0.0003(11) -0.0014(11)
N2 0.0252(14) 0.0274(17) 0.0314(14) -0.0033(13) -0.0006(11) 0.0024(12)
C8 0.0270(18) 0.032(2) 0.0337(18) 0.0048(15) -0.0010(14) -0.0038(15)
C12 0.0275(17) 0.0269(18) 0.0298(16) 0.0004(14) 0.0056(13) -0.0007(15)
C13 0.0237(16) 0.0253(17) 0.0352(17) 0.0052(15) 0.0049(13) 0.0010(14)
C15 0.0262(17) 0.0322(19) 0.0312(16) -0.0002(15) -0.0009(13) 0.0010(15)
C47 0.0312(18) 0.027(2) 0.051(2) -0.0122(17) 0.0052(15) 0.0051(14)
C7 0.0318(18) 0.0234(18) 0.0357(18) 0.0014(15) 0.0009(14) -0.0014(15)
C51 0.040(2) 0.0246(18) 0.0387(18) -0.0037(16) 0.0089(15) 0.0038(17)
C31 0.0316(18) 0.0301(18) 0.0412(18) 0.0016(16) 0.0038(16) 0.0049(16)
C14 0.0260(18) 0.0309(19) 0.0372(18) 0.0030(16) 0.0003(13) 0.0019(14)
C9 0.0321(19) 0.038(2) 0.053(2) 0.0006(19) 0.0087(17) -0.0018(17)
C10 0.0251(16) 0.0236(17) 0.0319(16) 0.0013(15) 0.0045(13) -0.0014(14)
C2 0.0282(16) 0.0262(17) 0.0379(17) -0.0001(14) -0.0035(15) 0.0030(15)
C3 0.0307(19) 0.0214(16) 0.0398(18) -0.0013(15) -0.0004(14) 0.0031(14)
C11 0.0276(17) 0.0232(17) 0.0304(16) 0.0054(15) 0.0029(13) 0.0010(13)
C48 0.029(2) 0.039(2) 0.071(3) -0.017(2) 0.0127(18) -0.0014(17)
C16 0.0287(17) 0.0282(19) 0.0331(16) 0.0026(15) -0.0010(13) 0.0063(15)
C45 0.031(2) 0.0280(19) 0.0434(19) -0.0050(16) 0.0010(15) 0.0103(15)
C50 0.057(3) 0.038(2) 0.051(2) -0.003(2) 0.020(2) -0.002(2)
C46 0.0278(17) 0.0222(17) 0.0391(18) -0.0057(15) 0.0036(14) 0.0037(14)
C18 0.049(2) 0.041(2) 0.0363(19) 0.0082(18) -0.0028(17) 0.0120(19)
C5 0.057(3) 0.0196(18) 0.081(3) -0.004(2) 0.014(2) -0.0052(18)
C1 0.042(2) 0.0248(19) 0.059(2) -0.0076(18) 0.0093(19) 0.0039(17)
C52 0.049(2) 0.038(2) 0.0363(18) 0.0033(19) 0.0019(15) 0.0046(19)
C29 0.041(2) 0.039(2) 0.046(2) 0.0032(18) -0.0147(17) 0.0027(19)
C49 0.046(2) 0.040(2) 0.064(3) -0.004(2) 0.022(2) -0.009(2)
C6 0.038(2) 0.029(2) 0.058(2) 0.0038(19) 0.0081(17) -0.0029(17)
C32 0.038(2) 0.055(3) 0.0418(19) -0.0131(19) -0.0027(18) 0.018(2)
C40 0.044(2) 0.040(2) 0.043(2) -0.0026(18) 0.0082(16) 0.0099(18)
C23 0.045(2) 0.051(3) 0.049(2) 0.019(2) 0.0101(17) 0.006(2)
C30 0.036(2) 0.035(2) 0.0403(19) 0.0010(17) -0.0067(16) 0.0129(17)
C19 0.077(3) 0.035(2) 0.051(2) 0.001(2) -0.004(2) 0.023(2)
C17 0.044(2) 0.032(2) 0.0321(17) 0.0046(16) -0.0049(15) 0.0102(17)
C55 0.033(2) 0.042(2) 0.057(2) -0.005(2) -0.0065(18) 0.0040(17)
C4 0.044(2) 0.0214(17) 0.072(3) -0.0006(18) 0.011(2) 0.0018(18)
C39 0.063(3) 0.058(3) 0.069(3) 0.014(3) 0.023(3) -0.003(3)
C44 0.043(2) 0.037(2) 0.063(3) -0.010(2) 0.0006(19) 0.0039(19)
C38 0.047(3) 0.055(3) 0.082(3) -0.015(3) 0.030(2) -0.018(2)
C33 0.065(3) 0.071(3) 0.047(2) -0.012(2) -0.009(2) 0.036(3)
C53 0.065(3) 0.056(3) 0.055(2) -0.010(2) -0.010(2) 0.011(2)
C41 0.078(3) 0.076(4) 0.043(2) -0.003(2) 0.010(2) 0.028(3)
C24 0.057(3) 0.065(3) 0.042(2) 0.000(2) 0.0069(19) 0.014(2)
C20 0.102(4) 0.028(2) 0.067(3) 0.017(2) 0.003(3) 0.005(3)
C25 0.042(2) 0.049(3) 0.039(2) -0.0015(19) -0.0048(17) 0.017(2)
C22 0.048(2) 0.037(2) 0.041(2) 0.0125(18) 0.0028(17) 0.0050(18)
C28 0.059(3) 0.046(3) 0.063(3) 0.000(2) -0.022(2) 0.003(2)
C21 0.077(3) 0.045(3) 0.058(3) 0.020(2) 0.006(2) -0.004(3)
C56 0.058(3) 0.057(3) 0.080(3) -0.003(3) -0.025(3) 0.021(2)
C54 0.066(3) 0.049(3) 0.051(2) 0.015(2) 0.007(2) 0.012(2)
C27 0.067(3) 0.063(3) 0.079(3) -0.031(3) -0.031(3) 0.014(3)
C37 0.026(2) 0.072(3) 0.061(2) -0.025(2) 0.0046(18) 0.001(2)
C43 0.063(3) 0.060(3) 0.083(4) -0.034(3) -0.012(3) 0.001(3)
C57 0.033(2) 0.064(3) 0.067(3) -0.016(3) -0.0080(18) -0.001(2)
C26 0.060(3) 0.067(3) 0.047(2) -0.012(2) -0.010(2) 0.023(3)
C42 0.082(4) 0.073(4) 0.057(3) -0.034(3) -0.017(3) 0.022(3)
C35 0.043(4) 0.206(10) 0.103(5) -0.072(6) -0.034(3) 0.057(5)
C34 0.079(4) 0.148(7) 0.076(4) -0.041(4) -0.036(3) 0.077(5)
C36 0.036(3) 0.128(6) 0.100(4) -0.066(4) 0.001(3) 0.004(3)

loop_
_atom_type_symbol
_atom_type_description
_atom_type_scat_dispersion_real
_atom_type_scat_dispersion_imag
_atom_type_scat_source
C C 0.0033 0.0016 'International Tables Vol C Tables 4.2.6.8 and 6.1.1.4'
H H 0.0000 0.0000 'International Tables Vol C Tables 4.2.6.8 and 6.1.1.4'
Cl Cl 0.1484 0.1585 'International Tables Vol C Tables 4.2.6.8 and 6.1.1.4'
F F 0.0171 0.0103 'International Tables Vol C Tables 4.2.6.8 and 6.1.1.4'
Fe Fe 0.3463 0.8444 'International Tables Vol C Tables 4.2.6.8 and 6.1.1.4'
N N 0.0061 0.0033 'International Tables Vol C Tables 4.2.6.8 and 6.1.1.4'

loop_
_geom_angle_atom_site_label_1
_geom_angle_atom_site_label_2
_geom_angle_atom_site_label_3
_geom_angle
_geom_angle_site_symmetry_1
_geom_angle_site_symmetry_3
_geom_angle_publ_flag
Cl1 Fe1 Cl2 115.63(4) . . ?
Cl1 Fe1 N3 105.06(7) . . ?
N3 Fe1 Cl2 94.93(7) . . ?
N1 Fe1 Cl2 120.90(8) . . ?
N1 Fe1 Cl1 123.39(8) . . ?
N1 Fe1 N3 73.74(10) . . ?
N1 Fe1 N2 73.54(11) . . ?
N2 Fe1 Cl2 103.68(7) . . ?
N2 Fe1 Cl1 91.04(8) . . ?
N2 Fe1 N3 147.20(10) . . ?
C2 N3 Fe1 114.7(2) . . ?
C2 N3 C46 120.7(3) . . ?
C46 N3 Fe1 124.6(2) . . ?
C7 N1 Fe1 119.6(2) . . ?
C3 N1 Fe1 119.9(2) . . ?
C3 N1 C7 120.4(3) . . ?
C8 N2 Fe1 116.0(2) . . ?
C8 N2 C10 119.6(3) . . ?
C10 N2 Fe1 124.0(2) . . ?
N2 C8 C7 115.3(3) . . ?
N2 C8 C9 126.2(3) . . ?
C7 C8 C9 118.5(3) . . ?
C13 C12 H12 118.6 . . ?
C13 C12 C11 122.7(3) . . ?
C11 C12 H12 118.6 . . ?
C12 C13 C31 120.0(3) . . ?
C12 C13 C14 118.7(3) . . ?
C14 C13 C31 121.4(3) . . ?
F1 C15 C10 117.3(3) . . ?
C14 C15 F1 118.8(3) . . ?
C14 C15 C10 123.8(3) . . ?
C48 C47 C55 119.4(3) . . ?
C46 C47 C48 117.2(4) . . ?
C46 C47 C55 123.4(3) . . ?
N1 C7 C8 115.3(3) . . ?
N1 C7 C6 120.3(3) . . ?
C6 C7 C8 124.4(3) . . ?
C50 C51 C46 118.0(3) . . ?
C50 C51 C52 120.5(3) . . ?
C46 C51 C52 121.5(3) . . ?
C13 C31 H31 105.6 . . ?
C13 C31 C45 112.6(3) . . ?
C45 C31 H31 105.6 . . ?
C32 C31 C13 115.5(3) . . ?
C32 C31 H31 105.6 . . ?
C32 C31 C45 111.0(3) . . ?
C13 C14 H14 120.6 . . ?
C15 C14 C13 118.8(3) . . ?
C15 C14 H14 120.6 . . ?
C8 C9 H9A 109.5 . . ?
C8 C9 H9B 109.5 . . ?
C8 C9 H9C 109.5 . . ?
H9A C9 H9B 109.5 . . ?
H9A C9 H9C 109.5 . . ?
H9B C9 H9C 109.5 . . ?
C15 C10 N2 119.7(3) . . ?
C15 C10 C11 118.2(3) . . ?
C11 C10 N2 122.0(3) . . ?
N3 C2 C3 116.1(3) . . ?
N3 C2 C1 126.6(3) . . ?
C3 C2 C1 117.3(3) . . ?
N1 C3 C2 115.4(3) . . ?
N1 C3 C4 121.2(3) . . ?
C4 C3 C2 123.3(3) . . ?
C12 C11 C16 120.8(3) . . ?
C10 C11 C12 117.8(3) . . ?
C10 C11 C16 121.4(3) . . ?
C47 C48 H48 119.1 . . ?
C49 C48 C47 121.7(4) . . ?
C49 C48 H48 119.1 . . ?
C11 C16 H16 105.1 . . ?
C30 C16 C11 112.2(3) . . ?
C30 C16 H16 105.1 . . ?
C30 C16 C17 113.8(3) . . ?
C17 C16 C11 114.3(3) . . ?
C17 C16 H16 105.1 . . ?
C40 C45 C31 123.9(3) . . ?
C44 C45 C31 116.8(4) . . ?
C44 C45 C40 119.3(4) . . ?
C51 C50 H50 119.3 . . ?
C49 C50 C51 121.4(4) . . ?
C49 C50 H50 119.3 . . ?
C47 C46 N3 120.1(3) . . ?
C47 C46 C51 121.6(3) . . ?
C51 C46 N3 118.1(3) . . ?
C19 C18 H18 119.6 . . ?
C19 C18 C17 120.8(4) . . ?
C17 C18 H18 119.6 . . ?
C6 C5 H5 120.2 . . ?
C6 C5 C4 119.6(4) . . ?
C4 C5 H5 120.2 . . ?
C2 C1 H1A 109.5 . . ?
C2 C1 H1B 109.5 . . ?
C2 C1 H1C 109.5 . . ?
H1A C1 H1B 109.5 . . ?
H1A C1 H1C 109.5 . . ?
H1B C1 H1C 109.5 . . ?
C51 C52 H52 108.0 . . ?
C51 C52 C53 110.2(3) . . ?
C51 C52 C54 112.5(4) . . ?
C53 C52 H52 108.0 . . ?
C53 C52 C54 110.0(3) . . ?
C54 C52 H52 108.0 . . ?
C30 C29 H29 118.7 . . ?
C28 C29 H29 118.7 . . ?
C28 C29 C30 122.5(4) . . ?
C48 C49 C50 120.0(4) . . ?
C48 C49 H49 120.0 . . ?
C50 C49 H49 120.0 . . ?
C7 C6 H6 120.1 . . ?
C5 C6 C7 119.7(4) . . ?
C5 C6 H6 120.1 . . ?
C33 C32 C31 118.9(4) . . ?
C37 C32 C31 121.1(4) . . ?
C37 C32 C33 119.8(4) . . ?
C45 C40 C39 126.7(4) . . ?
C45 C40 C41 116.8(4) . . ?
C41 C40 C39 116.5(4) . . ?
H23A C23 H23B 107.9 . . ?
C24 C23 H23A 109.2 . . ?
C24 C23 H23B 109.2 . . ?
C22 C23 H23A 109.2 . . ?
C22 C23 H23B 109.2 . . ?
C22 C23 C24 111.9(3) . . ?
C29 C30 C16 115.1(3) . . ?
C29 C30 C25 118.8(4) . . ?
C25 C30 C16 126.0(4) . . ?
C18 C19 H19 120.4 . . ?
C20 C19 C18 119.3(4) . . ?
C20 C19 H19 120.4 . . ?
C18 C17 C16 118.5(3) . . ?
C22 C17 C16 121.7(3) . . ?
C22 C17 C18 119.8(4) . . ?
C47 C55 H55 107.8 . . ?
C47 C55 C56 110.1(3) . . ?
C47 C55 C57 113.9(4) . . ?
C56 C55 H55 107.8 . . ?
C57 C55 H55 107.8 . . ?
C57 C55 C56 109.1(3) . . ?
C3 C4 H4 120.7 . . ?
C5 C4 C3 118.7(4) . . ?
C5 C4 H4 120.7 . . ?
C40 C39 H39A 107.1 . . ?
C40 C39 H39B 107.1 . . ?
H39A C39 H39B 106.8 . . ?
C38 C39 C40 121.0(4) . . ?
C38 C39 H39A 107.1 . . ?
C38 C39 H39B 107.1 . . ?
C45 C44 H44 118.5 . . ?
C43 C44 C45 122.9(5) . . ?
C43 C44 H44 118.5 . . ?
C39 C38 H38A 108.7 . . ?
C39 C38 H38B 108.7 . . ?
C39 C38 C37 114.1(4) . . ?
H38A C38 H38B 107.6 . . ?
C37 C38 H38A 108.7 . . ?
C37 C38 H38B 108.7 . . ?
C32 C33 H33 120.4 . . ?
C34 C33 C32 119.3(6) . . ?
C34 C33 H33 120.4 . . ?
C52 C53 H53A 109.5 . . ?
C52 C53 H53B 109.5 . . ?
C52 C53 H53C 109.5 . . ?
H53A C53 H53B 109.5 . . ?
H53A C53 H53C 109.5 . . ?
H53B C53 H53C 109.5 . . ?
C40 C41 H41 119.0 . . ?
C42 C41 C40 122.0(5) . . ?
C42 C41 H41 119.0 . . ?
C23 C24 H24A 107.5 . . ?
C23 C24 H24B 107.5 . . ?
H24A C24 H24B 107.0 . . ?
C25 C24 C23 119.2(3) . . ?
C25 C24 H24A 107.5 . . ?
C25 C24 H24B 107.5 . . ?
C19 C20 H20 119.4 . . ?
C21 C20 C19 121.1(4) . . ?
C21 C20 H20 119.4 . . ?
C30 C25 C24 127.1(4) . . ?
C30 C25 C26 117.8(4) . . ?
C26 C25 C24 115.1(4) . . ?
C17 C22 C23 120.7(4) . . ?
C17 C22 C21 118.7(4) . . ?
C21 C22 C23 120.6(4) . . ?
C29 C28 H28 120.7 . . ?
C27 C28 C29 118.5(5) . . ?
C27 C28 H28 120.7 . . ?
C20 C21 C22 120.2(4) . . ?
C20 C21 H21 119.9 . . ?
C22 C21 H21 119.9 . . ?
C55 C56 H56A 109.5 . . ?
C55 C56 H56B 109.5 . . ?
C55 C56 H56C 109.5 . . ?
H56A C56 H56B 109.5 . . ?
H56A C56 H56C 109.5 . . ?
H56B C56 H56C 109.5 . . ?
C52 C54 H54A 109.5 . . ?
C52 C54 H54B 109.5 . . ?
C52 C54 H54C 109.5 . . ?
H54A C54 H54B 109.5 . . ?
H54A C54 H54C 109.5 . . ?
H54B C54 H54C 109.5 . . ?
C28 C27 H27 119.7 . . ?
C26 C27 C28 120.5(4) . . ?
C26 C27 H27 119.7 . . ?
C32 C37 C38 119.5(4) . . ?
C32 C37 C36 119.0(6) . . ?
C36 C37 C38 121.3(5) . . ?
C44 C43 H43 120.8 . . ?
C42 C43 C44 118.4(5) . . ?
C42 C43 H43 120.8 . . ?
C55 C57 H57A 109.5 . . ?
C55 C57 H57B 109.5 . . ?
C55 C57 H57C 109.5 . . ?
H57A C57 H57B 109.5 . . ?
H57A C57 H57C 109.5 . . ?
H57B C57 H57C 109.5 . . ?
C25 C26 H26 119.1 . . ?
C27 C26 C25 121.8(4) . . ?
C27 C26 H26 119.1 . . ?
C41 C42 H42 119.7 . . ?
C43 C42 C41 120.7(4) . . ?
C43 C42 H42 119.7 . . ?
C34 C35 H35 119.8 . . ?
C34 C35 C36 120.3(6) . . ?
C36 C35 H35 119.8 . . ?
C33 C34 H34 119.7 . . ?
C35 C34 C33 120.5(7) . . ?
C35 C34 H34 119.7 . . ?
C37 C36 H36 119.5 . . ?
C35 C36 C37 121.1(7) . . ?
C35 C36 H36 119.5 . . ?

loop_
_geom_bond_atom_site_label_1
_geom_bond_atom_site_label_2
_geom_bond_distance
_geom_bond_site_symmetry_2
_geom_bond_publ_flag
Fe1 Cl2 2.2836(10) . ?
Fe1 Cl1 2.2761(10) . ?
Fe1 N3 2.282(3) . ?
Fe1 N1 2.088(3) . ?
Fe1 N2 2.261(3) . ?
F1 C15 1.366(4) . ?
N3 C2 1.285(4) . ?
N3 C46 1.440(4) . ?
N1 C7 1.346(4) . ?
N1 C3 1.333(4) . ?
N2 C8 1.282(5) . ?
N2 C10 1.425(4) . ?
C8 C7 1.482(5) . ?
C8 C9 1.492(5) . ?
C12 H12 0.9500 . ?
C12 C13 1.388(5) . ?
C12 C11 1.407(5) . ?
C13 C31 1.524(5) . ?
C13 C14 1.394(5) . ?
C15 C14 1.364(5) . ?
C15 C10 1.395(5) . ?
C47 C48 1.410(5) . ?
C47 C46 1.402(5) . ?
C47 C55 1.509(5) . ?
C7 C6 1.380(5) . ?
C51 C50 1.392(5) . ?
C51 C46 1.403(5) . ?
C51 C52 1.518(5) . ?
C31 H31 1.0000 . ?
C31 C45 1.525(5) . ?
C31 C32 1.518(6) . ?
C14 H14 0.9500 . ?
C9 H9A 0.9800 . ?
C9 H9B 0.9800 . ?
C9 H9C 0.9800 . ?
C10 C11 1.401(5) . ?
C2 C3 1.490(5) . ?
C2 C1 1.498(5) . ?
C3 C4 1.383(5) . ?
C11 C16 1.535(4) . ?
C48 H48 0.9500 . ?
C48 C49 1.363(6) . ?
C16 H16 1.0000 . ?
C16 C30 1.521(5) . ?
C16 C17 1.532(5) . ?
C45 C40 1.392(5) . ?
C45 C44 1.384(6) . ?
C50 H50 0.9500 . ?
C50 C49 1.374(6) . ?
C18 H18 0.9500 . ?
C18 C19 1.377(6) . ?
C18 C17 1.395(5) . ?
C5 H5 0.9500 . ?
C5 C6 1.367(5) . ?
C5 C4 1.380(6) . ?
C1 H1A 0.9800 . ?
C1 H1B 0.9800 . ?
C1 H1C 0.9800 . ?
C52 H52 1.0000 . ?
C52 C53 1.532(6) . ?
C52 C54 1.539(6) . ?
C29 H29 0.9500 . ?
C29 C30 1.391(6) . ?
C29 C28 1.381(6) . ?
C49 H49 0.9500 . ?
C6 H6 0.9500 . ?
C32 C33 1.407(6) . ?
C32 C37 1.381(7) . ?
C40 C39 1.515(6) . ?
C40 C41 1.418(6) . ?
C23 H23A 0.9900 . ?
C23 H23B 0.9900 . ?
C23 C24 1.523(6) . ?
C23 C22 1.510(6) . ?
C30 C25 1.393(5) . ?
C19 H19 0.9500 . ?
C19 C20 1.376(7) . ?
C17 C22 1.384(5) . ?
C55 H55 1.0000 . ?
C55 C56 1.545(6) . ?
C55 C57 1.535(6) . ?
C4 H4 0.9500 . ?
C39 H39A 0.9900 . ?
C39 H39B 0.9900 . ?
C39 C38 1.487(7) . ?
C44 H44 0.9500 . ?
C44 C43 1.368(7) . ?
C38 H38A 0.9900 . ?
C38 H38B 0.9900 . ?
C38 C37 1.504(7) . ?
C33 H33 0.9500 . ?
C33 C34 1.401(8) . ?
C53 H53A 0.9800 . ?
C53 H53B 0.9800 . ?
C53 H53C 0.9800 . ?
C41 H41 0.9500 . ?
C41 C42 1.363(8) . ?
C24 H24A 0.9900 . ?
C24 H24B 0.9900 . ?
C24 C25 1.523(6) . ?
C20 H20 0.9500 . ?
C20 C21 1.368(7) . ?
C25 C26 1.413(6) . ?
C22 C21 1.411(6) . ?
C28 H28 0.9500 . ?
C28 C27 1.369(7) . ?
C21 H21 0.9500 . ?
C56 H56A 0.9800 . ?
C56 H56B 0.9800 . ?
C56 H56C 0.9800 . ?
C54 H54A 0.9800 . ?
C54 H54B 0.9800 . ?
C54 H54C 0.9800 . ?
C27 H27 0.9500 . ?
C27 C26 1.366(8) . ?
C37 C36 1.401(7) . ?
C43 H43 0.9500 . ?
C43 C42 1.363(8) . ?
C57 H57A 0.9800 . ?
C57 H57B 0.9800 . ?
C57 H57C 0.9800 . ?
C26 H26 0.9500 . ?
C42 H42 0.9500 . ?
C35 H35 0.9500 . ?
C35 C34 1.355(12) . ?
C35 C36 1.372(11) . ?
C34 H34 0.9500 . ?
C36 H36 0.9500 . ?

loop_
_smtbx_masks_void_nr
_smtbx_masks_void_average_x
_smtbx_masks_void_average_y
_smtbx_masks_void_average_z
_smtbx_masks_void_volume
_smtbx_masks_void_count_electrons
_smtbx_masks_void_content
1 -0.508 -0.250 0.500 698.7 146.8 ?
2 -0.050 0.250 1.000 698.7 146.7 ?
